data_7132671
loop_
_publ_author_name
'Shayan, Mohsen'
'Abdollahi, Maryam F.'
'Lawrence, Mason Chester'
'Guinand, Etienne C.'
'Goulet, Maxime'
'George, Tanner'
'Masuda, Jason D.'
'Katz, Michael J.'
'Laventure, Audrey'
'Werner-Zwanziger, Ulrike'
'Chitnis, Saurabh S.'

_publ_section_title
;
 Rigid PN cages as 3-dimensional building blocks for crystalline or
 amorphous networked materials.
;
_journal_issue 19
_journal_name_full 'Chemical communications (Cambridge, England)'
_journal_page_first 2629
_journal_page_last 2632
_journal_paper_doi 10.1039/d3cc05804b
_journal_volume 60
_journal_year 2024
_chemical_formula_moiety 'C46 H66 N18 O10 P4 Zn2, 2(C3 H7 N O)'
_chemical_formula_sum 'C52 H80 N20 O12 P4 Zn2'
_chemical_formula_weight 1431.98
_space_group_crystal_system monoclinic
_space_group_IT_number 14
_space_group_name_Hall '-P 2yn'
_space_group_name_H-M_alt 'P 1 21/n 1'
_atom_sites_solution_hydrogens geom
_atom_sites_solution_primary dual
_audit_block_doi 10.5517/ccdc.csd.cc2h3x1l
_audit_creation_date 2023-09-26
_audit_creation_method
;
Olex2 1.5
(compiled 2023.08.24 svn.re1ec1418 for OlexSys, GUI svn.r6817)
;
_audit_update_record
;
2023-09-26 deposited with the CCDC.	2024-02-05 downloaded from the CCDC.
;
_cell_angle_alpha 90
_cell_angle_beta 92.4670(10)
_cell_angle_gamma 90
_cell_formula_units_Z 2
_cell_length_a 17.7137(4)
_cell_length_b 10.1405(2)
_cell_length_c 18.5083(4)
_cell_measurement_reflns_used 9892
_cell_measurement_temperature 200.00
_cell_measurement_theta_max 72.20
_cell_measurement_theta_min 3.38
_cell_volume 3321.49(12)
_computing_molecular_graphics 'Olex2 1.5 (Dolomanov et al., 2009)'
_computing_publication_material 'Olex2 1.5 (Dolomanov et al., 2009)'
_computing_structure_refinement 'SHELXL 2018/3 (Sheldrick, 2015)'
_computing_structure_solution 'SHELXT 2018/2 (Sheldrick, 2018)'
_diffrn_ambient_temperature 200.00
_diffrn_detector_area_resol_mean 7.41
_diffrn_measured_fraction_theta_full 0.992
_diffrn_measured_fraction_theta_max 0.990
_diffrn_measurement_device_type 'Bruker D8 VENTURE'
_diffrn_radiation_monochromator 'multilayer mirror'
_diffrn_radiation_type CuK\a
_diffrn_radiation_wavelength 1.54178
_diffrn_reflns_av_R_equivalents 0.0709
_diffrn_reflns_av_unetI/netI 0.0386
_diffrn_reflns_Laue_measured_fraction_full 0.992
_diffrn_reflns_Laue_measured_fraction_max 0.990
_diffrn_reflns_limit_h_max 21
_diffrn_reflns_limit_h_min -21
_diffrn_reflns_limit_k_max 12
_diffrn_reflns_limit_k_min -12
_diffrn_reflns_limit_l_max 21
_diffrn_reflns_limit_l_min -22
_diffrn_reflns_number 48110
_diffrn_reflns_point_group_measured_fraction_full 0.992
_diffrn_reflns_point_group_measured_fraction_max 0.990
_diffrn_reflns_theta_full 67.679
_diffrn_reflns_theta_max 70.069
_diffrn_reflns_theta_min 3.382
_exptl_absorpt_coefficient_mu 2.405
_exptl_absorpt_correction_T_max 0.7536
_exptl_absorpt_correction_T_min 0.6334
_exptl_absorpt_correction_type none
_exptl_crystal_colour colourless
_exptl_crystal_colour_primary colourless
_exptl_crystal_density_diffrn 1.432
_exptl_crystal_description needle
_exptl_crystal_F_000 1496
_exptl_crystal_size_max 0.09
_exptl_crystal_size_mid 0.03
_exptl_crystal_size_min 0.02
_refine_diff_density_max 5.792
_refine_diff_density_min -0.830
_refine_diff_density_rms 0.191
_refine_ls_extinction_method none
_refine_ls_goodness_of_fit_ref 1.664
_refine_ls_hydrogen_treatment constr
_refine_ls_matrix_type full
_refine_ls_number_parameters 530
_refine_ls_number_reflns 6237
_refine_ls_number_restraints 294
_refine_ls_restrained_S_all 1.666
_refine_ls_R_factor_all 0.1846
_refine_ls_R_factor_gt 0.1352
_refine_ls_shift/su_max 0.000
_refine_ls_shift/su_mean 0.000
_refine_ls_structure_factor_coef Fsqd
_refine_ls_weighting_details 'w=1/[\s^2^(Fo^2^)+(0.2000P)^2^] where P=(Fo^2^+2Fc^2^)/3'
_refine_ls_weighting_scheme calc
_refine_ls_wR_factor_gt 0.3327
_refine_ls_wR_factor_ref 0.4196
_reflns_Friedel_coverage 0.000
_reflns_number_gt 3917
_reflns_number_total 6237
_reflns_threshold_expression 'I > 2\s(I)'
_cod_data_source_file d3cc05804b2.cif
_cod_data_source_block ms087_0m_monoa_a
_cod_depositor_comments 'Adding full bibliography for 7132669--7132673.cif.'
_cod_database_code 7132671
_shelx_shelxl_version_number 2018/3
_shelx_space_group_comment
;
The symmetry employed for this shelxl refinement is uniquely defined
by the following loop, which should always be used as a source of
symmetry information in preference to the above space-group names.
They are only intended as comments.
;
_shelx_estimated_absorpt_t_max 0.953
_shelx_estimated_absorpt_t_min 0.813
_olex2_refinement_description
;
1. Restrained distances
 P1-N2B \\sim P1-N3B \\sim P1-N4B \\sim P2-N7B \\sim P2-N6B \\sim P2-N5B \\sim
P2-N7A \\sim P2-N6A \\sim P2-
 N5A \\sim P1-N2A \\sim P1-N3A \\sim P1-N4A
 with sigma of 0.02
 N7B-C13B \\sim N7A-C13A \\sim N2A-C8A \\sim N2B-C8B \\sim N5B-C11B \\sim
N5A-C11A \\sim N6B-C12B ~
 N6A-C12A \\sim N4A-C10A \\sim N4B-C10B \\sim N3B-C9B \\sim N3A-C9A
 with sigma of 0.02
2. Uiso/Uaniso restraints and constraints
C10A \\sim C10B \\sim C13B \\sim C13A \\sim C8A \\sim C8B \\sim C11B \\sim C11A
\\sim C12A \\sim C12B \\sim C9B \\sim C9A: within 2A with sigma of 0.04 and
sigma for terminal atoms of 0.08 within 2A
N3B \\sim N6B \\sim N6A \\sim N4A \\sim N4B \\sim N7B \\sim N5A \\sim N3A \\sim
N2B \\sim N5B \\sim N2A \\sim N7A: within 2A with sigma of 0.04 and sigma for
terminal atoms of 0.08 within 2A
3. Others
 Fixed Sof: N2B(0.5) N3B(0.5) N4B(0.5) N5B(0.5) N6B(0.5) N7B(0.5) C8B(0.5)
 H8BA(0.5) H8BB(0.5) H8BC(0.5) C9B(0.5) H9BA(0.5) H9BB(0.5) H9BC(0.5) C10B(0.5)
 H10A(0.5) H10B(0.5) H10C(0.5) C11B(0.5) H11A(0.5) H11B(0.5) H11C(0.5)
 C12A(0.5) H12A(0.5) H12B(0.5) H12C(0.5) C13B(0.5) H13A(0.5) H13B(0.5)
 H13C(0.5) N5A(0.5) N2A(0.5) N3A(0.5) N4A(0.5) N7A(0.5) N6A(0.5) C8A(0.5)
 H8AA(0.5) H8AB(0.5) H8AC(0.5) C9A(0.5) H9AA(0.5) H9AB(0.5) H9AC(0.5) C10A(0.5)
 H10D(0.5) H10E(0.5) H10F(0.5) C13A(0.5) H13D(0.5) H13E(0.5) H13F(0.5)
 C11A(0.5) H11D(0.5) H11E(0.5) H11F(0.5) C12B(0.5) H12D(0.5) H12E(0.5) H12F(0.5)
4.a Aromatic/amide H refined with riding coordinates:
 C3(H3), C4(H4), C6(H6), C7(H7), C15(H15), C16(H16), C18(H18), C19(H19),
 C21(H21), C24(H24)
4.b Idealised Me refined as rotating group:
 C22(H22A,H22B,H22C), C23(H23A,H23B,H23C), C8B(H8BA,H8BB,H8BC), C9B(H9BA,H9BB,
 H9BC), C10B(H10A,H10B,H10C), C11B(H11A,H11B,H11C), C12A(H12A,H12B,H12C),
 C13B(H13A,H13B,H13C), C25(H25A,H25B,H25C), C26(H26A,H26B,H26C), C8A(H8AA,H8AB,
 H8AC), C9A(H9AA,H9AB,H9AC), C10A(H10D,H10E,H10F), C13A(H13D,H13E,H13F),
 C11A(H11D,H11E,H11F), C12B(H12D,H12E,H12F)
;
_olex2_submission_special_instructions 'No special instructions were received'

loop_
_space_group_symop_operation_xyz
'x, y, z'
'-x+1/2, y+1/2, -z+1/2'
'-x, -y, -z'
'x-1/2, -y-1/2, z-1/2'

loop_
_atom_site_label
_atom_site_type_symbol
_atom_site_fract_x
_atom_site_fract_y
_atom_site_fract_z
_atom_site_U_iso_or_equiv
_atom_site_adp_type
_atom_site_occupancy
_atom_site_site_symmetry_order
_atom_site_calc_flag
_atom_site_refinement_flags_posn
_atom_site_refinement_flags_adp
_atom_site_refinement_flags_occupancy
_atom_site_disorder_assembly
_atom_site_disorder_group
Zn1 Zn 0.04627(6) 0.58780(8) 0.45771(5) 0.0467(5) Uani 1 1 d . . . . .
P1 P 0.39735(12) -0.07356(18) 0.61927(11) 0.0522(6) Uani 1 1 d D . . . .
P2 P 0.43659(13) -0.34064(18) 0.64507(10) 0.0561(6) Uani 1 1 d D . . . .
O1 O 0.1261(3) 0.4645(6) 0.4981(3) 0.0718(17) Uani 1 1 d . . . . .
O2 O 0.0556(4) 0.3251(5) 0.5604(3) 0.0697(16) Uani 1 1 d . . . . .
O3 O 0.4486(4) -0.8191(6) 0.9440(3) 0.0766(18) Uani 1 1 d . . . . .
O4 O 0.5173(3) -0.9581(5) 0.8776(3) 0.0622(15) Uani 1 1 d . . . . .
O5 O 0.1098(3) 0.7259(5) 0.4101(3) 0.0544(13) Uani 1 1 d . . . . .
N1 N 0.3820(4) 0.0729(6) 0.6031(4) 0.0621(19) Uani 1 1 d . . . . .
N8 N 0.4613(5) -0.4843(6) 0.6533(4) 0.069(2) Uani 1 1 d . . . . .
N9 N 0.1358(4) 0.9385(7) 0.3957(4) 0.0641(19) Uani 1 1 d . . . . .
C1 C 0.1172(5) 0.3674(8) 0.5382(4) 0.0548(19) Uani 1 1 d . . . . .
C2 C 0.1862(5) 0.2916(7) 0.5603(4) 0.0543(18) Uani 1 1 d . . . . .
C3 C 0.1810(5) 0.1718(8) 0.5947(4) 0.064(2) Uani 1 1 d . . . . .
H3 H 0.132896 0.139971 0.607204 0.077 Uiso 1 1 calc R U . . .
C4 C 0.2442(5) 0.0976(7) 0.6112(5) 0.063(2) Uani 1 1 d . . . . .
H4 H 0.239338 0.013941 0.633631 0.076 Uiso 1 1 calc R U . . .
C5 C 0.3154(5) 0.1446(8) 0.5951(4) 0.060(2) Uani 1 1 d . . . . .
C6 C 0.3219(5) 0.2695(8) 0.5650(5) 0.071(2) Uani 1 1 d . . . . .
H6 H 0.370291 0.305302 0.556645 0.086 Uiso 1 1 calc R U . . .
C7 C 0.2565(5) 0.3423(8) 0.5470(5) 0.068(2) Uani 1 1 d . . . . .
H7 H 0.260680 0.426921 0.525576 0.081 Uiso 1 1 calc R U . . .
C14 C 0.4617(5) -0.5751(7) 0.7110(4) 0.061(2) Uani 1 1 d . . . . .
C15 C 0.4264(6) -0.5528(10) 0.7752(5) 0.080(3) Uani 1 1 d . . . . .
H15 H 0.398654 -0.473606 0.780938 0.096 Uiso 1 1 calc R U . . .
C16 C 0.4304(6) -0.6410(9) 0.8298(5) 0.076(3) Uani 1 1 d . . . . .
H16 H 0.406210 -0.621933 0.873431 0.091 Uiso 1 1 calc R U . . .
C17 C 0.4695(5) -0.7598(7) 0.8236(4) 0.0547(18) Uani 1 1 d . . . . .
C18 C 0.5021(5) -0.7875(7) 0.7587(4) 0.060(2) Uani 1 1 d . . . . .
H18 H 0.526920 -0.869425 0.752053 0.072 Uiso 1 1 calc R U . . .
C19 C 0.4985(5) -0.6955(8) 0.7039(4) 0.065(2) Uani 1 1 d . . . . .
H19 H 0.521793 -0.714815 0.659819 0.078 Uiso 1 1 calc R U . . .
C20 C 0.4787(5) -0.8547(7) 0.8857(4) 0.0550(19) Uani 1 1 d . . . . .
C21 C 0.1006(5) 0.8413(7) 0.4252(4) 0.0549(19) Uani 1 1 d . . . . .
H21 H 0.065390 0.861596 0.460823 0.066 Uiso 1 1 calc R U . . .
C22 C 0.1216(8) 1.0790(9) 0.4156(7) 0.095(4) Uani 1 1 d . . . . .
H22A H 0.097790 1.125189 0.374056 0.142 Uiso 1 1 calc R U . . .
H22B H 0.169602 1.121825 0.429532 0.142 Uiso 1 1 calc R U . . .
H22C H 0.087957 1.082082 0.456295 0.142 Uiso 1 1 calc R U . . .
C23 C 0.1918(7) 0.9151(9) 0.3413(6) 0.084(3) Uani 1 1 d . . . . .
H23A H 0.202121 0.820390 0.338086 0.126 Uiso 1 1 calc R U . . .
H23B H 0.238642 0.961971 0.355071 0.126 Uiso 1 1 calc R U . . .
H23C H 0.172236 0.947365 0.294193 0.126 Uiso 1 1 calc R U . . .
N2B N 0.3535(10) -0.1466(15) 0.6860(8) 0.083(4) Uani 0.5 1 d D U P A 2
N3B N 0.3864(12) -0.1703(15) 0.5483(8) 0.103(6) Uani 0.5 1 d D U P A 2
N4B N 0.4900(7) -0.0916(14) 0.6455(10) 0.085(5) Uani 0.5 1 d D U P A 2
N5B N 0.3606(8) -0.2850(14) 0.6860(9) 0.087(4) Uani 0.5 1 d D U P A 2
N6B N 0.4318(12) -0.2969(15) 0.5586(6) 0.084(5) Uani 0.5 1 d D U P A 2
N7B N 0.5034(9) -0.2271(12) 0.6739(8) 0.086(5) Uani 0.5 1 d D U P A 2
C8B C 0.347(3) -0.092(6) 0.7585(17) 0.076(15) Uani 0.5 1 d D U P A 2
H8BA H 0.395535 -0.103051 0.785846 0.114 Uiso 0.5 1 calc R U P A 2
H8BB H 0.307372 -0.138092 0.783329 0.114 Uiso 0.5 1 calc R U P A 2
H8BC H 0.335036 0.002167 0.754952 0.114 Uiso 0.5 1 calc R U P A 2
C9B C 0.3174(15) -0.183(5) 0.5025(14) 0.069(9) Uani 0.5 1 d D U P A 2
H9BA H 0.285545 -0.252645 0.521724 0.104 Uiso 0.5 1 calc R U P A 2
H9BB H 0.330564 -0.205514 0.453177 0.104 Uiso 0.5 1 calc R U P A 2
H9BC H 0.289746 -0.099200 0.502092 0.104 Uiso 0.5 1 calc R U P A 2
C10B C 0.5500(12) -0.037(4) 0.603(2) 0.078(11) Uani 0.5 1 d D U P A 2
H10A H 0.562745 -0.099921 0.565455 0.118 Uiso 0.5 1 calc R U P A 2
H10B H 0.594691 -0.020649 0.635012 0.118 Uiso 0.5 1 calc R U P A 2
H10C H 0.532873 0.045875 0.580948 0.118 Uiso 0.5 1 calc R U P A 2
C11B C 0.2921(16) -0.365(4) 0.680(2) 0.097(13) Uani 0.5 1 d D U P A 2
H11A H 0.260998 -0.336207 0.637758 0.146 Uiso 0.5 1 calc R U P A 2
H11B H 0.263450 -0.354048 0.723739 0.146 Uiso 0.5 1 calc R U P A 2
H11C H 0.305715 -0.457806 0.674378 0.146 Uiso 0.5 1 calc R U P A 2
C12A C 0.480(3) -0.334(4) 0.5120(15) 0.094(13) Uani 0.5 1 d D U P A 1
H12A H 0.511230 -0.414327 0.515355 0.142 Uiso 0.5 1 calc R U P A 1
H12B H 0.498581 -0.276980 0.474001 0.142 Uiso 0.5 1 calc R U P A 1
H12C H 0.427498 -0.358570 0.500372 0.142 Uiso 0.5 1 calc R U P A 1
C13B C 0.536(2) -0.232(6) 0.7478(12) 0.082(12) Uani 0.5 1 d D U P A 2
H13A H 0.501371 -0.191295 0.780896 0.123 Uiso 0.5 1 calc R U P A 2
H13B H 0.584367 -0.184740 0.750176 0.123 Uiso 0.5 1 calc R U P A 2
H13C H 0.544734 -0.324482 0.761894 0.123 Uiso 0.5 1 calc R U P A 2
O6 O 0.2150(5) 0.6945(7) 0.1773(5) 0.112(3) Uani 1 1 d . . . . .
N10 N 0.2332(5) 0.9144(7) 0.1588(5) 0.078(2) Uani 1 1 d . . . . .
C24 C 0.1931(6) 0.8031(10) 0.1543(7) 0.088(3) Uani 1 1 d . . . . .
H24 H 0.143952 0.807533 0.131644 0.106 Uiso 1 1 calc R U . . .
C25 C 0.2041(10) 1.0344(13) 0.1318(9) 0.137(6) Uani 1 1 d . . . . .
H25A H 0.231516 1.060597 0.089268 0.205 Uiso 1 1 calc R U . . .
H25B H 0.209990 1.102575 0.169151 0.205 Uiso 1 1 calc R U . . .
H25C H 0.150345 1.023607 0.118198 0.205 Uiso 1 1 calc R U . . .
C26 C 0.3072(8) 0.9155(13) 0.1900(8) 0.116(5) Uani 1 1 d . . . . .
H26A H 0.314668 0.837981 0.221099 0.174 Uiso 1 1 calc R U . . .
H26B H 0.314774 0.995749 0.218976 0.174 Uiso 1 1 calc R U . . .
H26C H 0.343665 0.913681 0.151672 0.174 Uiso 1 1 calc R U . . .
N5A N 0.3458(5) -0.3185(9) 0.6147(6) 0.041(2) Uani 0.5 1 d D U P A 1
N2A N 0.4113(7) -0.1151(10) 0.7049(5) 0.038(2) Uani 0.5 1 d D U P A 1
N3A N 0.3303(6) -0.1848(10) 0.5908(6) 0.044(3) Uani 0.5 1 d D U P A 1
N4A N 0.4734(6) -0.1269(10) 0.5798(5) 0.045(3) Uani 0.5 1 d D U P A 1
N7A N 0.4436(6) -0.2437(9) 0.7165(5) 0.039(2) Uani 0.5 1 d D U P A 1
N6A N 0.4851(7) -0.2641(10) 0.5818(6) 0.046(3) Uani 0.5 1 d D U P A 1
C8A C 0.360(2) -0.070(5) 0.7589(13) 0.052(8) Uani 0.5 1 d D U P A 1
H8AA H 0.346417 0.022400 0.749896 0.079 Uiso 0.5 1 calc R U P A 1
H8AB H 0.383824 -0.078905 0.807261 0.079 Uiso 0.5 1 calc R U P A 1
H8AC H 0.313522 -0.123987 0.755913 0.079 Uiso 0.5 1 calc R U P A 1
C9A C 0.2954(18) -0.176(6) 0.5182(10) 0.068(9) Uani 0.5 1 d D U P A 1
H9AA H 0.291517 -0.083479 0.503652 0.102 Uiso 0.5 1 calc R U P A 1
H9AB H 0.244860 -0.215428 0.517845 0.102 Uiso 0.5 1 calc R U P A 1
H9AC H 0.326519 -0.223986 0.484360 0.102 Uiso 0.5 1 calc R U P A 1
C10A C 0.5434(13) -0.052(3) 0.587(2) 0.093(13) Uani 0.5 1 d D U P A 1
H10D H 0.532131 0.039440 0.599458 0.140 Uiso 0.5 1 calc R U P A 1
H10E H 0.568898 -0.054287 0.540945 0.140 Uiso 0.5 1 calc R U P A 1
H10F H 0.576382 -0.091192 0.625017 0.140 Uiso 0.5 1 calc R U P A 1
C13A C 0.5114(15) -0.238(6) 0.7645(14) 0.065(9) Uani 0.5 1 d D U P A 1
H13D H 0.531896 -0.326918 0.771507 0.097 Uiso 0.5 1 calc R U P A 1
H13E H 0.498264 -0.201223 0.811347 0.097 Uiso 0.5 1 calc R U P A 1
H13F H 0.549258 -0.181608 0.742855 0.097 Uiso 0.5 1 calc R U P A 1
C11A C 0.2820(15) -0.370(3) 0.6531(15) 0.067(8) Uani 0.5 1 d D U P A 1
H11D H 0.295061 -0.456692 0.673535 0.100 Uiso 0.5 1 calc R U P A 1
H11E H 0.237998 -0.378691 0.619483 0.100 Uiso 0.5 1 calc R U P A 1
H11F H 0.269916 -0.309450 0.692253 0.100 Uiso 0.5 1 calc R U P A 1
C12B C 0.4887(18) -0.314(3) 0.5037(14) 0.061(8) Uani 0.5 1 d D U P A 2
H12D H 0.519180 -0.233556 0.500948 0.092 Uiso 0.5 1 calc R U P A 2
H12E H 0.463199 -0.330785 0.456532 0.092 Uiso 0.5 1 calc R U P A 2
H12F H 0.521489 -0.388627 0.516946 0.092 Uiso 0.5 1 calc R U P A 2

loop_
_atom_site_aniso_label
_atom_site_aniso_U_11
_atom_site_aniso_U_22
_atom_site_aniso_U_33
_atom_site_aniso_U_23
_atom_site_aniso_U_13
_atom_site_aniso_U_12
Zn1 0.0631(8) 0.0385(6) 0.0385(7) -0.0011(3) 0.0033(5) -0.0001(4)
P1 0.0678(13) 0.0442(11) 0.0446(11) 0.0082(8) 0.0011(9) 0.0080(8)
P2 0.0863(15) 0.0413(11) 0.0408(11) 0.0070(8) 0.0036(10) 0.0070(9)
O1 0.077(4) 0.064(3) 0.073(4) 0.019(3) -0.009(3) 0.017(3)
O2 0.069(4) 0.056(3) 0.084(4) 0.000(3) 0.000(3) 0.017(3)
O3 0.116(5) 0.065(3) 0.049(3) 0.018(3) 0.010(3) 0.015(3)
O4 0.089(4) 0.050(3) 0.047(3) 0.009(2) -0.002(3) 0.001(3)
O5 0.066(3) 0.052(3) 0.046(3) 0.005(2) 0.004(2) -0.007(2)
N1 0.073(5) 0.046(4) 0.068(5) 0.004(3) 0.000(4) 0.004(3)
N8 0.120(6) 0.041(4) 0.048(4) 0.007(3) 0.026(4) 0.018(4)
N9 0.084(5) 0.048(4) 0.059(4) 0.007(3) -0.008(4) -0.013(3)
C1 0.067(5) 0.049(4) 0.048(4) -0.008(4) -0.004(4) 0.015(4)
C2 0.067(5) 0.052(4) 0.044(4) -0.004(3) -0.001(4) 0.005(4)
C3 0.071(5) 0.066(5) 0.056(5) 0.015(4) 0.010(4) 0.009(4)
C4 0.080(6) 0.049(4) 0.061(5) 0.013(4) 0.011(4) 0.003(4)
C5 0.074(6) 0.051(4) 0.054(5) 0.007(4) -0.004(4) 0.004(4)
C6 0.081(6) 0.050(5) 0.082(6) 0.019(4) -0.003(5) 0.003(4)
C7 0.079(6) 0.043(4) 0.081(6) 0.011(4) -0.005(5) 0.008(4)
C14 0.090(6) 0.049(4) 0.044(4) 0.002(3) 0.009(4) 0.012(4)
C15 0.120(9) 0.067(5) 0.055(5) 0.015(4) 0.019(5) 0.025(6)
C16 0.120(8) 0.062(5) 0.048(5) 0.011(4) 0.027(5) 0.025(5)
C17 0.070(5) 0.050(4) 0.044(4) 0.006(3) 0.000(4) 0.006(4)
C18 0.090(6) 0.040(4) 0.048(4) 0.003(3) -0.006(4) 0.002(4)
C19 0.094(6) 0.053(5) 0.047(4) 0.008(3) 0.009(4) 0.020(4)
C20 0.085(6) 0.043(4) 0.037(4) 0.009(3) 0.003(4) 0.002(4)
C21 0.064(5) 0.047(4) 0.054(4) 0.000(4) 0.002(4) 0.002(4)
C22 0.140(11) 0.055(6) 0.090(8) 0.002(5) 0.009(7) -0.014(6)
C23 0.105(8) 0.081(7) 0.067(6) -0.002(5) 0.026(6) -0.024(5)
N2B 0.120(12) 0.070(9) 0.060(8) 0.020(7) 0.022(9) 0.026(9)
N3B 0.168(16) 0.064(9) 0.076(10) 0.016(8) -0.019(11) 0.014(10)
N4B 0.090(11) 0.062(9) 0.104(12) 0.028(8) 0.004(10) 0.012(7)
N5B 0.113(11) 0.061(8) 0.089(10) 0.019(8) 0.027(9) 0.000(8)
N6B 0.152(14) 0.053(8) 0.046(8) -0.002(7) 0.021(9) 0.011(9)
N7B 0.136(13) 0.061(8) 0.061(8) 0.008(7) -0.007(9) 0.028(9)
C8B 0.12(3) 0.05(2) 0.064(19) -0.018(13) 0.025(17) 0.009(19)
C9B 0.094(19) 0.072(16) 0.041(12) -0.003(14) -0.004(14) 0.021(18)
C10B 0.028(9) 0.085(19) 0.12(3) 0.020(17) 0.018(11) -0.008(10)
C11B 0.072(18) 0.11(2) 0.11(3) 0.04(2) 0.022(19) 0.009(15)
C12A 0.12(2) 0.10(2) 0.065(18) 0.051(15) 0.036(17) 0.015(18)
C13B 0.16(3) 0.058(14) 0.027(11) 0.006(13) -0.028(18) 0.00(3)
O6 0.127(6) 0.058(4) 0.151(8) 0.012(5) 0.018(5) -0.003(4)
N10 0.090(6) 0.067(5) 0.080(6) 0.005(4) 0.025(5) -0.008(4)
C24 0.094(7) 0.070(7) 0.102(8) -0.011(6) 0.013(6) -0.008(5)
C25 0.189(17) 0.090(9) 0.132(13) 0.021(9) 0.009(11) 0.024(10)
C26 0.100(10) 0.129(12) 0.122(12) -0.010(8) 0.035(8) -0.019(7)
N5A 0.061(7) 0.023(5) 0.040(6) -0.001(4) -0.004(5) -0.003(5)
N2A 0.053(7) 0.036(5) 0.025(5) -0.002(4) -0.005(5) 0.000(5)
N3A 0.059(7) 0.043(6) 0.031(5) 0.008(5) 0.000(5) 0.002(5)
N4A 0.074(8) 0.028(5) 0.033(5) 0.013(4) -0.004(5) 0.000(5)
N7A 0.051(6) 0.034(5) 0.033(5) 0.009(4) 0.007(5) 0.000(4)
N6A 0.077(8) 0.035(6) 0.027(6) -0.001(4) 0.013(5) 0.014(6)
C8A 0.084(17) 0.039(15) 0.034(12) 0.005(9) 0.003(11) -0.008(12)
C9A 0.094(17) 0.083(15) 0.028(10) -0.006(11) 0.014(11) 0.045(17)
C10A 0.15(3) 0.052(14) 0.083(17) 0.035(13) 0.005(17) 0.042(17)
C13A 0.090(16) 0.061(15) 0.042(14) 0.006(15) -0.007(12) 0.019(14)
C11A 0.078(15) 0.046(10) 0.074(18) 0.008(11) -0.014(12) 0.001(10)
C12B 0.11(2) 0.034(10) 0.043(13) -0.018(12) 0.019(12) 0.019(10)

loop_
_atom_type_symbol
_atom_type_description
_atom_type_scat_dispersion_real
_atom_type_scat_dispersion_imag
_atom_type_scat_source
C C 0.0181 0.0091 'International Tables Vol C Tables 4.2.6.8 and 6.1.1.4'
H H 0.0000 0.0000 'International Tables Vol C Tables 4.2.6.8 and 6.1.1.4'
N N 0.0311 0.0180 'International Tables Vol C Tables 4.2.6.8 and 6.1.1.4'
O O 0.0492 0.0322 'International Tables Vol C Tables 4.2.6.8 and 6.1.1.4'
P P 0.2955 0.4335 'International Tables Vol C Tables 4.2.6.8 and 6.1.1.4'
Zn Zn -1.5491 0.6778 'International Tables Vol C Tables 4.2.6.8 and 6.1.1.4'

loop_
_citation_id
_citation_doi
_citation_year
1 10.26434/chemrxiv-2023-1vnnr 2023

loop_
_geom_angle_atom_site_label_1
_geom_angle_atom_site_label_2
_geom_angle_atom_site_label_3
_geom_angle
_geom_angle_site_symmetry_1
_geom_angle_site_symmetry_3
_geom_angle_publ_flag
O1 Zn1 Zn1 79.8(2) . 3_566 ?
O1 Zn1 O2 160.4(3) . 3_566 ?
O1 Zn1 O3 87.3(3) . 2_566 ?
O1 Zn1 O4 91.1(2) . 4 ?
O1 Zn1 O5 101.4(2) . . ?
O2 Zn1 Zn1 80.68(19) 3_566 3_566 ?
O2 Zn1 O3 87.2(3) 3_566 2_566 ?
O2 Zn1 O4 88.1(2) 3_566 4 ?
O2 Zn1 O5 97.7(2) 3_566 . ?
O3 Zn1 Zn1 79.01(18) 2_566 3_566 ?
O4 Zn1 Zn1 82.36(18) 4 3_566 ?
O4 Zn1 O3 161.3(3) 4 2_566 ?
O5 Zn1 Zn1 172.54(16) . 3_566 ?
O5 Zn1 O3 93.7(2) . 2_566 ?
O5 Zn1 O4 104.9(2) . 4 ?
N1 P1 N2B 119.4(6) . . ?
N1 P1 N3B 114.0(6) . . ?
N1 P1 N4B 108.7(5) . . ?
N1 P1 N2A 116.9(5) . . ?
N1 P1 N3A 117.6(4) . . ?
N1 P1 N4A 111.8(5) . . ?
N2B P1 N4B 102.5(8) . . ?
N3B P1 N2B 106.6(10) . . ?
N3B P1 N4B 104.1(10) . . ?
N2A P1 N3A 101.6(5) . . ?
N2A P1 N4A 104.5(5) . . ?
N4A P1 N3A 102.6(6) . . ?
N8 P2 N5B 120.7(6) . . ?
N8 P2 N6B 110.7(6) . . ?
N8 P2 N7B 114.7(6) . . ?
N8 P2 N5A 115.0(5) . . ?
N8 P2 N7A 118.6(4) . . ?
N8 P2 N6A 111.0(5) . . ?
N5B P2 N7B 100.9(8) . . ?
N6B P2 N5B 109.8(9) . . ?
N6B P2 N7B 97.2(9) . . ?
N7A P2 N5A 103.0(5) . . ?
N7A P2 N6A 105.1(5) . . ?
N6A P2 N5A 102.4(6) . . ?
C1 O1 Zn1 127.4(6) . . ?
C1 O2 Zn1 125.2(5) . 3_566 ?
C20 O3 Zn1 128.1(5) . 2_536 ?
C20 O4 Zn1 124.7(5) . 4_656 ?
C21 O5 Zn1 118.9(5) . . ?
C5 N1 P1 132.0(6) . . ?
C14 N8 P2 133.7(6) . . ?
C21 N9 C22 122.1(9) . . ?
C21 N9 C23 121.2(8) . . ?
C23 N9 C22 116.7(8) . . ?
O1 C1 O2 126.7(7) . . ?
O1 C1 C2 116.6(8) . . ?
O2 C1 C2 116.6(7) . . ?
C3 C2 C1 120.9(8) . . ?
C3 C2 C7 119.3(7) . . ?
C7 C2 C1 119.8(7) . . ?
C2 C3 H3 119.4 . . ?
C4 C3 C2 121.2(8) . . ?
C4 C3 H3 119.4 . . ?
C3 C4 H4 119.9 . . ?
C3 C4 C5 120.1(7) . . ?
C5 C4 H4 119.9 . . ?
N1 C5 C4 124.8(7) . . ?
N1 C5 C6 115.8(8) . . ?
C6 C5 C4 119.2(8) . . ?
C5 C6 H6 120.2 . . ?
C5 C6 C7 119.6(9) . . ?
C7 C6 H6 120.2 . . ?
C2 C7 C6 120.4(8) . . ?
C2 C7 H7 119.8 . . ?
C6 C7 H7 119.8 . . ?
C15 C14 N8 123.8(7) . . ?
C15 C14 C19 117.0(8) . . ?
C19 C14 N8 119.2(8) . . ?
C14 C15 H15 119.2 . . ?
C16 C15 C14 121.6(9) . . ?
C16 C15 H15 119.2 . . ?
C15 C16 H16 119.3 . . ?
C15 C16 C17 121.3(8) . . ?
C17 C16 H16 119.3 . . ?
C16 C17 C20 121.7(7) . . ?
C18 C17 C16 118.3(7) . . ?
C18 C17 C20 119.9(7) . . ?
C17 C18 H18 120.2 . . ?
C19 C18 C17 119.6(7) . . ?
C19 C18 H18 120.2 . . ?
C14 C19 H19 119.0 . . ?
C18 C19 C14 122.1(8) . . ?
C18 C19 H19 119.0 . . ?
O3 C20 C17 115.5(7) . . ?
O4 C20 O3 125.7(7) . . ?
O4 C20 C17 118.7(7) . . ?
O5 C21 N9 124.2(9) . . ?
O5 C21 H21 117.9 . . ?
N9 C21 H21 117.9 . . ?
N9 C22 H22A 109.5 . . ?
N9 C22 H22B 109.5 . . ?
N9 C22 H22C 109.5 . . ?
H22A C22 H22B 109.5 . . ?
H22A C22 H22C 109.5 . . ?
H22B C22 H22C 109.5 . . ?
N9 C23 H23A 109.5 . . ?
N9 C23 H23B 109.5 . . ?
N9 C23 H23C 109.5 . . ?
H23A C23 H23B 109.5 . . ?
H23A C23 H23C 109.5 . . ?
H23B C23 H23C 109.5 . . ?
N5B N2B P1 113.5(11) . . ?
N5B N2B C8B 113(3) . . ?
C8B N2B P1 125(3) . . ?
N6B N3B P1 111.0(10) . . ?
C9B N3B P1 125.6(19) . . ?
C9B N3B N6B 115(2) . . ?
N7B N4B P1 109.7(9) . . ?
C10B N4B P1 121.6(16) . . ?
C10B N4B N7B 115.6(19) . . ?
N2B N5B P2 114.3(11) . . ?
N2B N5B C11B 119(2) . . ?
C11B N5B P2 117(2) . . ?
N3B N6B P2 110.6(10) . . ?
C12B N6B P2 128.9(19) . . ?
C12B N6B N3B 112.7(18) . . ?
N4B N7B P2 114.3(9) . . ?
C13B N7B P2 120(2) . . ?
C13B N7B N4B 115(3) . . ?
N2B C8B H8BA 109.5 . . ?
N2B C8B H8BB 109.5 . . ?
N2B C8B H8BC 109.5 . . ?
H8BA C8B H8BB 109.5 . . ?
H8BA C8B H8BC 109.5 . . ?
H8BB C8B H8BC 109.5 . . ?
N3B C9B H9BA 109.5 . . ?
N3B C9B H9BB 109.5 . . ?
N3B C9B H9BC 109.5 . . ?
H9BA C9B H9BB 109.5 . . ?
H9BA C9B H9BC 109.5 . . ?
H9BB C9B H9BC 109.5 . . ?
N4B C10B H10A 109.5 . . ?
N4B C10B H10B 109.5 . . ?
N4B C10B H10C 109.5 . . ?
H10A C10B H10B 109.5 . . ?
H10A C10B H10C 109.5 . . ?
H10B C10B H10C 109.5 . . ?
N5B C11B H11A 109.5 . . ?
N5B C11B H11B 109.5 . . ?
N5B C11B H11C 109.5 . . ?
H11A C11B H11B 109.5 . . ?
H11A C11B H11C 109.5 . . ?
H11B C11B H11C 109.5 . . ?
H12A C12A H12B 109.5 . . ?
H12A C12A H12C 109.5 . . ?
H12B C12A H12C 109.5 . . ?
N6A C12A H12A 109.5 . . ?
N6A C12A H12B 109.5 . . ?
N6A C12A H12C 109.5 . . ?
N7B C13B H13A 109.5 . . ?
N7B C13B H13B 109.5 . . ?
N7B C13B H13C 109.5 . . ?
H13A C13B H13B 109.5 . . ?
H13A C13B H13C 109.5 . . ?
H13B C13B H13C 109.5 . . ?
C24 N10 C25 121.5(12) . . ?
C24 N10 C26 121.1(10) . . ?
C25 N10 C26 117.4(11) . . ?
O6 C24 N10 124.8(11) . . ?
O6 C24 H24 117.6 . . ?
N10 C24 H24 117.6 . . ?
N10 C25 H25A 109.5 . . ?
N10 C25 H25B 109.5 . . ?
N10 C25 H25C 109.5 . . ?
H25A C25 H25B 109.5 . . ?
H25A C25 H25C 109.5 . . ?
H25B C25 H25C 109.5 . . ?
N10 C26 H26A 109.5 . . ?
N10 C26 H26B 109.5 . . ?
N10 C26 H26C 109.5 . . ?
H26A C26 H26B 109.5 . . ?
H26A C26 H26C 109.5 . . ?
H26B C26 H26C 109.5 . . ?
N3A N5A P2 112.9(7) . . ?
C11A N5A P2 122.4(14) . . ?
C11A N5A N3A 110.1(17) . . ?
N7A N2A P1 114.7(7) . . ?
N7A N2A C8A 116(2) . . ?
C8A N2A P1 120.5(16) . . ?
N5A N3A P1 113.9(7) . . ?
C9A N3A P1 120(2) . . ?
C9A N3A N5A 114(2) . . ?
N6A N4A P1 115.7(8) . . ?
N6A N4A C10A 112.9(16) . . ?
C10A N4A P1 119.9(19) . . ?
N2A N7A P2 113.9(7) . . ?
N2A N7A C13A 111(3) . . ?
C13A N7A P2 123(2) . . ?
C12A N6A P2 112.1(18) . . ?
N4A N6A P2 113.5(8) . . ?
N4A N6A C12A 117(2) . . ?
N2A C8A H8AA 109.5 . . ?
N2A C8A H8AB 109.5 . . ?
N2A C8A H8AC 109.5 . . ?
H8AA C8A H8AB 109.5 . . ?
H8AA C8A H8AC 109.5 . . ?
H8AB C8A H8AC 109.5 . . ?
N3A C9A H9AA 109.5 . . ?
N3A C9A H9AB 109.5 . . ?
N3A C9A H9AC 109.5 . . ?
H9AA C9A H9AB 109.5 . . ?
H9AA C9A H9AC 109.5 . . ?
H9AB C9A H9AC 109.5 . . ?
N4A C10A H10D 109.5 . . ?
N4A C10A H10E 109.5 . . ?
N4A C10A H10F 109.5 . . ?
H10D C10A H10E 109.5 . . ?
H10D C10A H10F 109.5 . . ?
H10E C10A H10F 109.5 . . ?
N7A C13A H13D 109.5 . . ?
N7A C13A H13E 109.5 . . ?
N7A C13A H13F 109.5 . . ?
H13D C13A H13E 109.5 . . ?
H13D C13A H13F 109.5 . . ?
H13E C13A H13F 109.5 . . ?
N5A C11A H11D 109.5 . . ?
N5A C11A H11E 109.5 . . ?
N5A C11A H11F 109.5 . . ?
H11D C11A H11E 109.5 . . ?
H11D C11A H11F 109.5 . . ?
H11E C11A H11F 109.5 . . ?
N6B C12B H12D 109.5 . . ?
N6B C12B H12E 109.5 . . ?
N6B C12B H12F 109.5 . . ?
H12D C12B H12E 109.5 . . ?
H12D C12B H12F 109.5 . . ?
H12E C12B H12F 109.5 . . ?

loop_
_geom_bond_atom_site_label_1
_geom_bond_atom_site_label_2
_geom_bond_distance
_geom_bond_site_symmetry_2
_geom_bond_publ_flag
Zn1 Zn1 2.9206(19) 3_566 ?
Zn1 O1 2.008(5) . ?
Zn1 O2 2.023(6) 3_566 ?
Zn1 O3 2.048(5) 2_566 ?
Zn1 O4 2.031(5) 4 ?
Zn1 O5 2.023(5) . ?
P1 N1 1.537(7) . ?
P1 N2B 1.662(12) . ?
P1 N3B 1.644(12) . ?
P1 N4B 1.701(12) . ?
P1 N2A 1.648(8) . ?
P1 N3A 1.705(9) . ?
P1 N4A 1.651(10) . ?
P2 N8 1.527(6) . ?
P2 N5B 1.670(12) . ?
P2 N6B 1.659(11) . ?
P2 N7B 1.719(12) . ?
P2 N5A 1.696(9) . ?
P2 N7A 1.648(9) . ?
P2 N6A 1.672(10) . ?
O1 C1 1.247(10) . ?
O2 C1 1.258(10) . ?
O3 C20 1.275(10) . ?
O4 C20 1.266(10) . ?
O5 C21 1.215(9) . ?
N1 C5 1.388(10) . ?
N8 C14 1.410(10) . ?
N9 C21 1.298(10) . ?
N9 C22 1.496(12) . ?
N9 C23 1.465(13) . ?
C1 C2 1.487(10) . ?
C2 C3 1.376(11) . ?
C2 C7 1.379(12) . ?
C3 H3 0.9500 . ?
C3 C4 1.372(12) . ?
C4 H4 0.9500 . ?
C4 C5 1.393(12) . ?
C5 C6 1.391(11) . ?
C6 H6 0.9500 . ?
C6 C7 1.400(12) . ?
C7 H7 0.9500 . ?
C14 C15 1.385(13) . ?
C14 C19 1.393(10) . ?
C15 H15 0.9500 . ?
C15 C16 1.349(12) . ?
C16 H16 0.9500 . ?
C16 C17 1.396(11) . ?
C17 C18 1.383(12) . ?
C17 C20 1.504(10) . ?
C18 H18 0.9500 . ?
C18 C19 1.378(10) . ?
C19 H19 0.9500 . ?
C21 H21 0.9500 . ?
C22 H22A 0.9800 . ?
C22 H22B 0.9800 . ?
C22 H22C 0.9800 . ?
C23 H23A 0.9800 . ?
C23 H23B 0.9800 . ?
C23 H23C 0.9800 . ?
N2B N5B 1.41(2) . ?
N2B C8B 1.460(16) . ?
N3B N6B 1.52(2) . ?
N3B C9B 1.462(15) . ?
N4B N7B 1.487(18) . ?
N4B C10B 1.454(15) . ?
N5B C11B 1.460(15) . ?
N6B C12B 1.472(16) . ?
N7B C13B 1.464(15) . ?
C8B H8BA 0.9800 . ?
C8B H8BB 0.9800 . ?
C8B H8BC 0.9800 . ?
C9B H9BA 0.9800 . ?
C9B H9BB 0.9800 . ?
C9B H9BC 0.9800 . ?
C10B H10A 0.9800 . ?
C10B H10B 0.9800 . ?
C10B H10C 0.9800 . ?
C11B H11A 0.9800 . ?
C11B H11B 0.9800 . ?
C11B H11C 0.9800 . ?
C12A H12A 0.9800 . ?
C12A H12B 0.9800 . ?
C12A H12C 0.9800 . ?
C12A N6A 1.475(16) . ?
C13B H13A 0.9800 . ?
C13B H13B 0.9800 . ?
C13B H13C 0.9800 . ?
O6 C24 1.237(12) . ?
N10 C24 1.336(12) . ?
N10 C25 1.405(14) . ?
N10 C26 1.409(16) . ?
C24 H24 0.9500 . ?
C25 H25A 0.9800 . ?
C25 H25B 0.9800 . ?
C25 H25C 0.9800 . ?
C26 H26A 0.9800 . ?
C26 H26B 0.9800 . ?
C26 H26C 0.9800 . ?
N5A N3A 1.449(14) . ?
N5A C11A 1.458(15) . ?
N2A N7A 1.437(14) . ?
N2A C8A 1.459(16) . ?
N3A C9A 1.457(15) . ?
N4A N6A 1.407(15) . ?
N4A C10A 1.454(16) . ?
N7A C13A 1.463(15) . ?
C8A H8AA 0.9800 . ?
C8A H8AB 0.9800 . ?
C8A H8AC 0.9800 . ?
C9A H9AA 0.9800 . ?
C9A H9AB 0.9800 . ?
C9A H9AC 0.9800 . ?
C10A H10D 0.9800 . ?
C10A H10E 0.9800 . ?
C10A H10F 0.9800 . ?
C13A H13D 0.9800 . ?
C13A H13E 0.9800 . ?
C13A H13F 0.9800 . ?
C11A H11D 0.9800 . ?
C11A H11E 0.9800 . ?
C11A H11F 0.9800 . ?
C12B H12D 0.9800 . ?
C12B H12E 0.9800 . ?
C12B H12F 0.9800 . ?

loop_
_geom_torsion_atom_site_label_1
_geom_torsion_atom_site_label_2
_geom_torsion_atom_site_label_3
_geom_torsion_atom_site_label_4
_geom_torsion
_geom_torsion_site_symmetry_1
_geom_torsion_site_symmetry_2
_geom_torsion_site_symmetry_3
_geom_torsion_site_symmetry_4
_geom_torsion_publ_flag
Zn1 O1 C1 O2 1.6(13) . . . . ?
Zn1 O1 C1 C2 179.8(5) . . . . ?
Zn1 O2 C1 O1 -4.5(12) 3_566 . . . ?
Zn1 O2 C1 C2 177.3(5) 3_566 . . . ?
Zn1 O3 C20 O4 1.3(13) 2_536 . . . ?
Zn1 O3 C20 C17 -175.6(5) 2_536 . . . ?
Zn1 O4 C20 O3 -4.0(12) 4_656 . . . ?
Zn1 O4 C20 C17 172.8(5) 4_656 . . . ?
Zn1 O5 C21 N9 -176.9(6) . . . . ?
P1 N1 C5 C4 10.0(13) . . . . ?
P1 N1 C5 C6 -166.3(7) . . . . ?
P1 N2B N5B P2 24(2) . . . . ?
P1 N2B N5B C11B -121(2) . . . . ?
P1 N3B N6B P2 33(2) . . . . ?
P1 N3B N6B C12B -119.4(17) . . . . ?
P1 N4B N7B P2 21.5(18) . . . . ?
P1 N4B N7B C13B -123(2) . . . . ?
P1 N2A N7A P2 -17.6(12) . . . . ?
P1 N2A N7A C13A 126.8(16) . . . . ?
P1 N4A N6A P2 -18.5(13) . . . . ?
P1 N4A N6A C12A 114(2) . . . . ?
P2 N8 C14 C15 10.1(16) . . . . ?
P2 N8 C14 C19 -170.8(8) . . . . ?
P2 N5A N3A P1 -15.7(12) . . . . ?
P2 N5A N3A C9A 127.6(17) . . . . ?
O1 C1 C2 C3 -169.6(8) . . . . ?
O1 C1 C2 C7 11.0(11) . . . . ?
O2 C1 C2 C3 8.8(11) . . . . ?
O2 C1 C2 C7 -170.6(7) . . . . ?
N1 P1 N2B N5B 168.1(12) . . . . ?
N1 P1 N2B C8B -47(3) . . . . ?
N1 P1 N3B N6B 156.4(12) . . . . ?
N1 P1 N3B C9B -57(3) . . . . ?
N1 P1 N4B N7B 170.0(11) . . . . ?
N1 P1 N4B C10B -51(2) . . . . ?
N1 P1 N2A N7A -165.2(8) . . . . ?
N1 P1 N2A C8A 49(3) . . . . ?
N1 P1 N3A N5A -174.0(8) . . . . ?
N1 P1 N3A C9A 45.3(18) . . . . ?
N1 P1 N4A N6A -170.1(8) . . . . ?
N1 P1 N4A C10A 49.0(17) . . . . ?
N1 C5 C6 C7 172.4(8) . . . . ?
N8 P2 N5B N2B 167.7(11) . . . . ?
N8 P2 N5B C11B -47(2) . . . . ?
N8 P2 N6B N3B 163.6(12) . . . . ?
N8 P2 N6B C12B -50(2) . . . . ?
N8 P2 N7B N4B 161.6(12) . . . . ?
N8 P2 N7B C13B -56(3) . . . . ?
N8 P2 N5A N3A -165.6(7) . . . . ?
N8 P2 N5A C11A 59.2(19) . . . . ?
N8 P2 N7A N2A -173.5(8) . . . . ?
N8 P2 N7A C13A 47(2) . . . . ?
N8 P2 N6A C12A 54(2) . . . . ?
N8 P2 N6A N4A -170.5(9) . . . . ?
N8 C14 C15 C16 -177.8(10) . . . . ?
N8 C14 C19 C18 178.8(9) . . . . ?
C1 C2 C3 C4 175.8(8) . . . . ?
C1 C2 C7 C6 -177.4(8) . . . . ?
C2 C3 C4 C5 1.9(13) . . . . ?
C3 C2 C7 C6 3.2(13) . . . . ?
C3 C4 C5 N1 -173.6(8) . . . . ?
C3 C4 C5 C6 2.6(13) . . . . ?
C4 C5 C6 C7 -4.1(14) . . . . ?
C5 C6 C7 C2 1.2(14) . . . . ?
C7 C2 C3 C4 -4.8(13) . . . . ?
C14 C15 C16 C17 -1.0(17) . . . . ?
C15 C14 C19 C18 -2.0(14) . . . . ?
C15 C16 C17 C18 -2.1(15) . . . . ?
C15 C16 C17 C20 175.9(10) . . . . ?
C16 C17 C18 C19 3.1(13) . . . . ?
C16 C17 C20 O3 0.0(12) . . . . ?
C16 C17 C20 O4 -177.1(8) . . . . ?
C17 C18 C19 C14 -1.0(13) . . . . ?
C18 C17 C20 O3 178.0(8) . . . . ?
C18 C17 C20 O4 0.8(11) . . . . ?
C19 C14 C15 C16 3.1(16) . . . . ?
C20 C17 C18 C19 -175.0(8) . . . . ?
C22 N9 C21 O5 179.2(9) . . . . ?
C23 N9 C21 O5 -1.0(12) . . . . ?
N2B P1 N1 C5 -47.4(12) . . . . ?
N2B P1 N3B N6B -69.7(16) . . . . ?
N2B P1 N3B C9B 77(3) . . . . ?
N2B P1 N4B N7B 42.7(15) . . . . ?
N2B P1 N4B C10B -178(2) . . . . ?
N3B P1 N1 C5 80.2(12) . . . . ?
N3B P1 N2B N5B 37.2(17) . . . . ?
N3B P1 N2B C8B -178(3) . . . . ?
N3B P1 N4B N7B -68.2(15) . . . . ?
N3B P1 N4B C10B 71(2) . . . . ?
N4B P1 N1 C5 -164.3(10) . . . . ?
N4B P1 N2B N5B -71.8(16) . . . . ?
N4B P1 N2B C8B 73(3) . . . . ?
N4B P1 N3B N6B 38.2(16) . . . . ?
N4B P1 N3B C9B -176(3) . . . . ?
N5B P2 N8 C14 -37.0(14) . . . . ?
N5B P2 N6B N3B 27.9(17) . . . . ?
N5B P2 N6B C12B 174.1(18) . . . . ?
N5B P2 N7B N4B -67.0(15) . . . . ?
N5B P2 N7B C13B 75(3) . . . . ?
N6B P2 N8 C14 -167.1(12) . . . . ?
N6B P2 N5B N2B -61.8(16) . . . . ?
N6B P2 N5B C11B 84(2) . . . . ?
N6B P2 N7B N4B 44.8(15) . . . . ?
N6B P2 N7B C13B -173(3) . . . . ?
N7B P2 N8 C14 84.1(12) . . . . ?
N7B P2 N5B N2B 40.1(15) . . . . ?
N7B P2 N5B C11B -174(2) . . . . ?
N7B P2 N6B N3B -76.5(15) . . . . ?
N7B P2 N6B C12B 69.7(19) . . . . ?
C8B N2B N5B P2 -125(3) . . . . ?
C8B N2B N5B C11B 90(3) . . . . ?
C9B N3B N6B P2 -118(2) . . . . ?
C9B N3B N6B C12B 90(3) . . . . ?
C10B N4B N7B P2 -121(2) . . . . ?
C10B N4B N7B C13B 95(3) . . . . ?
C25 N10 C24 O6 -179.5(13) . . . . ?
C26 N10 C24 O6 1.5(19) . . . . ?
N5A P2 N8 C14 -91.7(11) . . . . ?
N5A P2 N7A N2A -45.3(9) . . . . ?
N5A P2 N7A C13A 175(2) . . . . ?
N5A P2 N6A C12A -69(2) . . . . ?
N5A P2 N6A N4A 66.2(10) . . . . ?
N2A P1 N1 C5 -92.2(9) . . . . ?
N2A P1 N3A N5A -45.1(10) . . . . ?
N2A P1 N3A C9A 174.3(16) . . . . ?
N2A P1 N4A N6A 62.6(10) . . . . ?
N2A P1 N4A C10A -78.3(16) . . . . ?
N3A P1 N1 C5 29.2(10) . . . . ?
N3A P1 N2A N7A 65.4(10) . . . . ?
N3A P1 N2A C8A -81(3) . . . . ?
N3A P1 N4A N6A -43.2(10) . . . . ?
N3A P1 N4A C10A 176.0(16) . . . . ?
N4A P1 N1 C5 147.5(8) . . . . ?
N4A P1 N2A N7A -41.1(10) . . . . ?
N4A P1 N2A C8A 173(3) . . . . ?
N4A P1 N3A N5A 62.8(10) . . . . ?
N4A P1 N3A C9A -77.8(17) . . . . ?
N7A P2 N8 C14 30.7(12) . . . . ?
N7A P2 N5A N3A 63.9(9) . . . . ?
N7A P2 N5A C11A -71.3(19) . . . . ?
N7A P2 N6A C12A -176(2) . . . . ?
N7A P2 N6A N4A -41.1(11) . . . . ?
N6A P2 N8 C14 152.6(10) . . . . ?
N6A P2 N5A N3A -45.1(9) . . . . ?
N6A P2 N5A C11A 179.7(18) . . . . ?
N6A P2 N7A N2A 61.7(10) . . . . ?
N6A P2 N7A C13A -78(2) . . . . ?
C8A N2A N7A P2 130(2) . . . . ?
C8A N2A N7A C13A -85(3) . . . . ?
C10A N4A N6A P2 125(2) . . . . ?
C10A N4A N6A C12A -102(3) . . . . ?
C11A N5A N3A P1 125.0(14) . . . . ?
C11A N5A N3A C9A -92(2) . . . . ?
